data_4301437
loop_
_publ_author_name
'Man-Cheng Hu'
'Yan Wang'
'Quan-Guo Zhai'
'Shu-Ni Li'
'Yu-Cheng Jiang'
'Yong Zhang'

_publ_section_title
;
Synthesis, Crystal Structures, and Photoluminescent Properties of the
Cu(I)/X/\a,\w-Bis(benzotriazole)alkane Hybrid Family (X = Cl, Br, I, and CN)
;
_journal_name_full 'Inorganic Chemistry'
_journal_page_first 1449
_journal_page_last 1468
_journal_paper_doi 10.1021/ic801574k
_journal_volume 48
_journal_year 2009
_chemical_formula_moiety 'C15 H14 Cl2 Cu2 N6'
_chemical_formula_sum 'C15 H14 Cl2 Cu2 N6'
_chemical_formula_weight 476.30
_chemical_name_systematic
; 
 ? 
;
_space_group_IT_number 2
_symmetry_cell_setting triclinic
_symmetry_space_group_name_Hall '-P 1'
_symmetry_space_group_name_H-M 'P -1'
_atom_sites_solution_hydrogens geom
_atom_sites_solution_primary direct
_atom_sites_solution_secondary difmap
_audit_creation_method SHELXL-97
_cell_angle_alpha 80.59(3)
_cell_angle_beta 82.05(3)
_cell_angle_gamma 81.85(3)
_cell_formula_units_Z 2
_cell_length_a 4.0289(8)
_cell_length_b 14.208(3)
_cell_length_c 14.533(3)
_cell_measurement_reflns_used 2783
_cell_measurement_temperature 293(2)
_cell_measurement_theta_max 3.0177
_cell_measurement_theta_min 3.0177
_cell_volume 806.8(3)
_computing_cell_refinement 'Bruker XSCANS'
_computing_data_collection 'Bruker XSCANS'
_computing_data_reduction 'Bruker SHELXTL'
_computing_molecular_graphics 'Bruker SHELXTL'
_computing_publication_material 'Bruker SHELXTL'
_computing_structure_refinement 'SHELXL-97 (Sheldrick, 1997)'
_computing_structure_solution 'SHELXS-97 (Sheldrick, 1990)'
_diffrn_ambient_temperature 293(2)
_diffrn_detector_area_resol_mean 14.6306
_diffrn_measured_fraction_theta_full 99.2000
_diffrn_measured_fraction_theta_max 25.3491
_diffrn_measurement_device_type 'Bruker P4'
_diffrn_measurement_method '\w scans'
_diffrn_radiation_monochromator graphite
_diffrn_radiation_source 'fine-focus sealed tube'
_diffrn_radiation_type MoK\a
_diffrn_radiation_wavelength 0.71073
_diffrn_reflns_av_R_equivalents 0.0311
_diffrn_reflns_av_sigmaI/netI 0.0352
_diffrn_reflns_limit_h_max 4
_diffrn_reflns_limit_h_min -4
_diffrn_reflns_limit_k_max 16
_diffrn_reflns_limit_k_min -16
_diffrn_reflns_limit_l_max 17
_diffrn_reflns_limit_l_min -17
_diffrn_reflns_number 7837
_diffrn_reflns_theta_full 29.64
_diffrn_reflns_theta_max 25.3491
_diffrn_reflns_theta_min 3.02
_exptl_absorpt_coefficient_mu 2.979
_exptl_absorpt_correction_T_max 1.0000
_exptl_absorpt_correction_T_min 0.5096
_exptl_absorpt_correction_type multi-scan
_exptl_absorpt_process_details SADABS
_exptl_crystal_colour Yellow
_exptl_crystal_density_diffrn 1.961
_exptl_crystal_density_method 'not measured'
_exptl_crystal_description Block
_exptl_crystal_F_000 476
_exptl_crystal_size_max 0.3000
_exptl_crystal_size_mid 0.5800
_exptl_crystal_size_min 0.1400
_refine_diff_density_max 0.885
_refine_diff_density_min -1.147
_refine_diff_density_rms 0.125
_refine_ls_extinction_method none
_refine_ls_goodness_of_fit_ref 1.080
_refine_ls_hydrogen_treatment constr
_refine_ls_matrix_type full
_refine_ls_number_parameters 226
_refine_ls_number_reflns 2914
_refine_ls_number_restraints 0
_refine_ls_restrained_S_all 1.080
_refine_ls_R_factor_all 0.0737
_refine_ls_R_factor_gt 0.0598
_refine_ls_shift/su_max 0.001
_refine_ls_shift/su_mean 0.000
_refine_ls_structure_factor_coef Fsqd
_refine_ls_weighting_details 'calc w=1/[\s^2^(Fo^2^)+(0.0943P)^2^+1.9445P] where P=(Fo^2^+2Fc^2^)/3'
_refine_ls_weighting_scheme calc
_refine_ls_wR_factor_gt 0.1582
_refine_ls_wR_factor_ref 0.1700
_reflns_number_gt 2393
_reflns_number_total 2914
_reflns_threshold_expression >2sigma(I)
_cod_data_source_file ic801574k_si_004.cif
_cod_data_source_block 03
_cod_depositor_comments
;
The following automatic conversions were performed:
'_symmetry_cell_setting' value 'Triclinic' changed to 'triclinic'
according to '/home/saulius/struct/CIF-dictionaries/cif_core.dic'
dictionary named 'cif_core.dic' version 2.4.1 from
2010-06-29.

'_exptl_absorpt_correction_type' value 'Multi-scan' changed
to 'multi-scan' according to
'/home/saulius/struct/CIF-dictionaries/cif_core.dic' dictionary named
'cif_core.dic' version 2.4.1 from 2010-06-29.

Automatic conversion script
Id: cif_fix_enum 1527 2010-12-29 10:47:43Z saulius 
;
_cod_original_cell_volume 806.7(3)
_cod_original_sg_symbol_Hall -P1
_cod_database_code 4301437

loop_
_symmetry_equiv_pos_as_xyz
'x, y, z'
'-x, -y, -z'

loop_
_atom_site_label
_atom_site_type_symbol
_atom_site_fract_x
_atom_site_fract_y
_atom_site_fract_z
_atom_site_U_iso_or_equiv
_atom_site_adp_type
_atom_site_occupancy
_atom_site_symmetry_multiplicity
_atom_site_calc_flag
_atom_site_refinement_flags
_atom_site_disorder_assembly
_atom_site_disorder_group
Cu1 Cu 0.6072(2) 1.37973(6) 1.48998(5) 0.0548(4) Uani 1 1 d . . .
Cu2 Cu 0.2374(2) 1.12027(6) 1.00989(6) 0.0452(3) Uani 1 1 d . . .
Cl1 Cl 1.0119(4) 1.28145(10) 1.48071(10) 0.0431(5) Uani 1 1 d . . .
Cl2 Cl -0.2501(3) 1.21839(10) 1.01942(10) 0.0395(4) Uani 1 1 d . . .
C1 C 0.3551(14) 1.4907(5) 1.1383(4) 0.0406(17) Uani 1 1 d . . .
H1A H 0.4163 1.4399 1.1038 0.049 Uiso 1 1 calc R . .
C2 C -0.1771(16) 0.8580(4) 1.3262(5) 0.049(2) Uani 1 1 d . . .
C3 C 0.0493(16) 0.9300(5) 1.3903(4) 0.048(2) Uani 1 1 d . . .
C4 C 0.2281(16) 1.5692(5) 1.1099(5) 0.0466(19) Uani 1 1 d . . .
H4A H 0.1857 1.5848 1.0476 0.056 Uiso 1 1 calc R . .
C5 C 0.1739(14) 1.6377(4) 1.2672(4) 0.0385(16) Uani 1 1 d . . .
H5A H 0.1039 1.6882 1.3016 0.046 Uiso 1 1 calc R . .
C6 C -0.2307(14) 0.8625(4) 1.2323(4) 0.0381(16) Uani 1 1 d . . .
H6A H -0.3455 0.8270 1.2016 0.046 Uiso 1 1 calc R . .
C7 C 0.1397(15) 1.6408(4) 1.1738(4) 0.0422(17) Uani 1 1 d . . .
H7A H 0.0414 1.6999 1.1459 0.051 Uiso 1 1 calc R . .
C8 C 0.2253(15) 1.0085(4) 1.3613(4) 0.0381(16) Uani 1 1 d . . .
H8A H 0.3348 1.0454 1.3919 0.046 Uiso 1 1 calc R . .
C9 C 0.1724(12) 1.0108(4) 1.2647(4) 0.0305(15) Uani 1 1 d . . .
C10 C 0.3964(12) 1.4885(4) 1.2346(4) 0.0271(14) Uani 1 1 d . . .
C11 C -0.0455(13) 0.9410(4) 1.2020(4) 0.0320(15) Uani 1 1 d . . .
C12 C 0.4016(11) 1.2503(4) 1.2505(4) 0.0263(13) Uani 1 1 d . . .
H12A H 0.2397 1.2432 1.3064 0.032 Uiso 1 1 calc R . .
H12B H 0.2749 1.2750 1.1977 0.032 Uiso 1 1 calc R . .
C13 C 0.5636(12) 1.1595(3) 1.2373(4) 0.0278(14) Uani 1 1 d . . .
H13A H 0.6655 1.1315 1.2938 0.033 Uiso 1 1 calc R . .
H13B H 0.7459 1.1676 1.1866 0.033 Uiso 1 1 calc R . .
C14 C 0.6676(12) 1.3398(4) 1.2625(4) 0.0280(14) Uani 1 1 d . . .
H14A H 0.8223 1.3099 1.3073 0.034 Uiso 1 1 calc R . .
H14B H 0.8031 1.3539 1.2024 0.034 Uiso 1 1 calc R . .
C15 C 0.3102(13) 1.5584(4) 1.2983(4) 0.0289(14) Uani 1 1 d . . .
N1 N 0.5155(11) 1.4554(3) 1.3802(3) 0.0302(12) Uani 1 1 d . . .
N2 N 0.3846(11) 1.5365(3) 1.3872(3) 0.0315(12) Uani 1 1 d . . .
N4 N 0.1783(11) 1.0438(3) 1.1205(3) 0.0294(12) Uani 1 1 d . . .
N5 N -0.0384(11) 0.9649(3) 1.1134(3) 0.0306(12) Uani 1 1 d . . .
N6 N 0.3098(10) 1.0735(3) 1.2105(3) 0.0299(12) Uani 1 1 d . . .
N7 N 0.5262(10) 1.4259(3) 1.2894(3) 0.0275(12) Uani 1 1 d . . .

loop_
_atom_site_aniso_label
_atom_site_aniso_U_11
_atom_site_aniso_U_22
_atom_site_aniso_U_33
_atom_site_aniso_U_23
_atom_site_aniso_U_13
_atom_site_aniso_U_12
Cu1 0.0729(6) 0.0399(5) 0.0304(5) 0.0062(3) 0.0135(4) 0.0332(4)
Cu2 0.0591(6) 0.0389(5) 0.0309(5) 0.0068(3) 0.0075(3) -0.0093(4)
Cl1 0.0427(8) 0.0335(8) 0.0362(8) 0.0108(6) 0.0120(6) 0.0185(6)
Cl2 0.0364(7) 0.0345(8) 0.0367(8) 0.0109(6) 0.0084(6) 0.0017(6)
C1 0.036(3) 0.040(3) 0.031(3) 0.010(3) 0.010(2) 0.013(2)
C2 0.047(3) 0.035(3) 0.043(4) 0.018(3) 0.021(3) 0.018(3)
C3 0.051(4) 0.039(3) 0.034(3) 0.014(3) 0.019(3) 0.018(3)
C4 0.048(4) 0.045(4) 0.031(3) 0.018(3) 0.005(3) 0.009(3)
C5 0.039(3) 0.024(3) 0.041(3) 0.007(2) 0.010(2) 0.008(2)
C6 0.040(3) 0.021(3) 0.040(3) 0.008(2) 0.014(2) 0.007(2)
C7 0.042(3) 0.029(3) 0.042(4) 0.015(3) 0.006(3) 0.008(2)
C8 0.039(3) 0.037(3) 0.028(3) 0.001(2) 0.007(2) 0.013(2)
C9 0.028(3) 0.023(3) 0.027(3) 0.009(2) 0.010(2) 0.014(2)
C10 0.023(2) 0.022(3) 0.027(3) 0.008(2) 0.0063(19) 0.0051(19)
C11 0.032(3) 0.022(3) 0.029(3) 0.007(2) 0.013(2) 0.013(2)
C12 0.024(2) 0.019(2) 0.028(3) 0.001(2) 0.008(2) 0.008(2)
C13 0.027(3) 0.016(2) 0.032(3) 0.005(2) 0.007(2) 0.0081(19)
C14 0.025(2) 0.022(3) 0.026(3) 0.004(2) 0.011(2) 0.011(2)
C15 0.027(3) 0.025(3) 0.026(3) 0.006(2) 0.007(2) 0.007(2)
N1 0.033(2) 0.019(2) 0.027(2) 0.0054(18) 0.0132(18) 0.0111(17)
N2 0.036(2) 0.019(2) 0.027(2) 0.0054(18) 0.0117(18) 0.0144(18)
N4 0.033(2) 0.022(2) 0.023(2) 0.0067(18) 0.0076(17) 0.0086(18)
N5 0.031(2) 0.026(2) 0.024(2) 0.0067(18) 0.0092(17) 0.0077(18)
N6 0.028(2) 0.017(2) 0.032(2) 0.0093(18) 0.0125(18) 0.0115(16)
N7 0.029(2) 0.021(2) 0.021(2) 0.0076(17) 0.0092(16) 0.0108(17)

loop_
_atom_type_symbol
_atom_type_description
_atom_type_scat_dispersion_real
_atom_type_scat_dispersion_imag
_atom_type_scat_source
C C 0.0033 0.0016 'International Tables Vol C Tables 4.2.6.8 and 6.1.1.4'
H H 0.0000 0.0000 'International Tables Vol C Tables 4.2.6.8 and 6.1.1.4'
N N 0.0061 0.0033 'International Tables Vol C Tables 4.2.6.8 and 6.1.1.4'
Cl Cl 0.1484 0.1585 'International Tables Vol C Tables 4.2.6.8 and 6.1.1.4'
Cu Cu 0.3201 1.2651 'International Tables Vol C Tables 4.2.6.8 and 6.1.1.4'

loop_
_geom_angle_atom_site_label_1
_geom_angle_atom_site_label_2
_geom_angle_atom_site_label_3
_geom_angle
_geom_angle_site_symmetry_1
_geom_angle_site_symmetry_3
_geom_angle_publ_flag
N1 Cu1 Cl1 115.71(13) . . ?
N1 Cu1 N2 114.30(19) . 2_688 ?
Cl1 Cu1 N2 110.49(13) . 2_688 ?
N4 Cu2 Cl2 99.55(13) . . ?
N4 Cu2 Cl2 106.33(18) . 1_655 ?
Cl2 Cu2 Cl2 109.51(7) . 1_655 ?
Cu2 Cl2 Cu2 109.51(7) . 1_455 ?
C4 C1 C10 107.8(7) . . ?
C6 C2 C3 134.3(5) . . ?
C6 C2 C11 43.6(4) . . ?
C3 C2 C11 90.6(4) . . ?
C8 C3 C2 133.0(5) . . ?
C8 C3 C9 45.3(4) . . ?
C2 C3 C9 87.7(4) . . ?
C1 C4 C7 119.5(7) . . ?
C15 C5 C7 109.8(6) . . ?
C2 C6 C11 93.0(6) . . ?
C5 C7 C4 132.5(5) . . ?
C3 C8 C9 91.8(6) . . ?
N6 C9 C8 113.2(6) . . ?
N6 C9 C11 111.3(5) . . ?
C8 C9 C11 135.4(5) . . ?
N6 C9 C3 156.1(6) . . ?
C8 C9 C3 42.9(4) . . ?
C11 C9 C3 92.5(4) . . ?
N7 C10 C1 130.6(5) . . ?
N7 C10 C15 96.2(5) . . ?
C1 C10 C15 133.2(4) . . ?
N5 C11 C6 110.0(6) . . ?
N5 C11 C9 117.5(5) . . ?
C6 C11 C9 132.5(5) . . ?
N5 C11 N4 51.5(3) . . ?
C6 C11 N4 161.5(6) . . ?
C9 C11 N4 66.0(3) . . ?
N5 C11 C2 153.4(6) . . ?
C6 C11 C2 43.4(4) . . ?
C9 C11 C2 89.1(4) . . ?
N4 C11 C2 155.1(5) . . ?
C13 C12 C14 116.8(4) . . ?
C12 C13 N6 117.5(4) . . ?
N7 C14 C12 120.3(4) . . ?
C5 C15 N2 122.4(6) . . ?
C5 C15 C10 117.2(6) . . ?
N2 C15 C10 120.4(4) . . ?
C5 C15 N1 161.8(6) . . ?
N2 C15 N1 39.4(3) . . ?
C10 C15 N1 81.0(3) . . ?
N2 N1 N7 115.8(4) . . ?
N2 N1 Cu1 115.7(4) . . ?
N7 N1 Cu1 127.6(3) . . ?
N2 N1 C15 44.8(3) . . ?
N7 N1 C15 71.0(3) . . ?
Cu1 N1 C15 158.8(3) . . ?
N1 N2 C15 95.8(5) . . ?
N1 N2 Cu1 126.9(4) . 2_688 ?
C15 N2 Cu1 136.1(4) . 2_688 ?
N5 N4 N6 130.7(4) . . ?
N5 N4 Cu2 110.4(3) . . ?
N6 N4 Cu2 118.4(3) . . ?
N5 N4 C11 40.4(3) . . ?
N6 N4 C11 90.3(3) . . ?
Cu2 N4 C11 150.2(4) . . ?
C11 N5 N4 88.0(5) . . ?
C9 N6 N4 92.4(5) . . ?
C9 N6 C13 128.4(5) . . ?
N4 N6 C13 139.2(3) . . ?
C10 N7 C14 120.8(5) . . ?
C10 N7 N1 111.8(5) . . ?
C14 N7 N1 127.3(4) . . ?

loop_
_geom_bond_atom_site_label_1
_geom_bond_atom_site_label_2
_geom_bond_distance
_geom_bond_site_symmetry_2
_geom_bond_publ_flag
Cu1 N1 1.824(4) . ?
Cu1 Cl1 1.9955(15) . ?
Cu1 N2 2.307(5) 2_688 ?
Cu2 N4 1.794(4) . ?
Cu2 Cl2 2.2431(17) . ?
Cu2 Cl2 2.681(2) 1_655 ?
Cl2 Cu2 2.681(2) 1_455 ?
C1 C4 1.193(8) . ?
C1 C10 1.427(9) . ?
C2 C6 1.400(10) . ?
C2 C3 1.886(12) . ?
C2 C11 2.036(7) . ?
C3 C8 1.384(10) . ?
C3 C9 2.030(7) . ?
C4 C7 1.463(10) . ?
C5 C15 1.225(7) . ?
C5 C7 1.377(10) . ?
C6 C11 1.407(8) . ?
C8 C9 1.443(9) . ?
C9 N6 1.230(6) . ?
C9 C11 1.829(10) . ?
C10 N7 1.204(6) . ?
C10 C15 1.442(8) . ?
C11 N5 1.275(7) . ?
C11 N4 1.965(7) . ?
C12 C13 1.390(6) . ?
C12 C14 1.819(8) . ?
C13 N6 1.820(8) . ?
C14 N7 1.367(6) . ?
C15 N2 1.344(7) . ?
C15 N1 1.898(6) . ?
N1 N2 1.212(6) . ?
N1 N7 1.443(7) . ?
N2 Cu1 2.307(5) 2_688 ?
N4 N5 1.539(8) . ?
N4 N6 1.613(8) . ?
